data_1558480
loop_
_publ_author_name
'Vik, Erik C.'
'Li, Ping'
'Maier, Josef M.'
'Madukwe, Daniel O.'
'Rassolov, Vitaly A.'
'Pellechia, Perry J.'
'Masson, Eric'
'Shimizu, Ken D.'

_publ_section_title
;
 Large Transition State Stabilization from a Weak Hydrogen Bond
;
_journal_name_full 'Chemical Science'
_journal_paper_doi 10.1039/D0SC02806A
_journal_year 2020
_chemical_absolute_configuration ad
_chemical_formula_moiety 'C16 H14 Cl N O3'
_chemical_formula_sum 'C16 H14 Cl N O3'
_chemical_formula_weight 303.73
_space_group_crystal_system orthorhombic
_space_group_IT_number 19
_space_group_name_Hall 'P 2ac 2ab'
_space_group_name_H-M_alt 'P 21 21 21'
_atom_sites_solution_hydrogens geom
_atom_sites_solution_primary dual
_audit_creation_date 2017-11-22
_audit_creation_method
;
Olex2 1.2
(compiled 2017.08.10 svn.r3458 for OlexSys, GUI svn.r5381)
;
_audit_update_record
;
2020-05-11 deposited with the CCDC.	2020-07-02 downloaded from the CCDC.
;
_cell_angle_alpha 90
_cell_angle_beta 90
_cell_angle_gamma 90
_cell_formula_units_Z 4
_cell_length_a 9.8726(5)
_cell_length_b 10.9075(5)
_cell_length_c 12.7229(6)
_cell_measurement_reflns_used 9800
_cell_measurement_temperature 100(2)
_cell_measurement_theta_max 30.04
_cell_measurement_theta_min 2.46
_cell_volume 1370.07(11)
_computing_cell_refinement 'SAINT v8.37A (Bruker, 2015)'
_computing_data_collection 'Bruker APEX3 v2016.5-0 (Bruker, 2016)'
_computing_data_reduction 'SAINT v8.37A (Bruker, 2015)'
_computing_molecular_graphics 'Olex2 (Dolomanov et al., 2009)'
_computing_publication_material 'Olex2 (Dolomanov et al., 2009)'
_computing_structure_refinement 'XL (Sheldrick, 2008)'
_computing_structure_solution 'XT (Sheldrick, 2015)'
_diffrn_ambient_temperature 100(2)
_diffrn_detector 'Bruker PHOTON-100 area detector'
_diffrn_detector_area_resol_mean 10.4
_diffrn_detector_type 'CMOS area detector'
_diffrn_measured_fraction_theta_full 0.999
_diffrn_measured_fraction_theta_max 0.999
_diffrn_measurement_device 'three-circle diffractometer'
_diffrn_measurement_device_type 'Bruker D8 QUEST'
_diffrn_measurement_method '\w and \f scans'
_diffrn_radiation_monochromator 'mirror optics'
_diffrn_radiation_probe x-ray
_diffrn_radiation_type MoK\a
_diffrn_radiation_wavelength 0.71073
_diffrn_reflns_av_R_equivalents 0.0391
_diffrn_reflns_av_unetI/netI 0.0199
_diffrn_reflns_Laue_measured_fraction_full 0.999
_diffrn_reflns_Laue_measured_fraction_max 0.999
_diffrn_reflns_limit_h_max 13
_diffrn_reflns_limit_h_min -13
_diffrn_reflns_limit_k_max 15
_diffrn_reflns_limit_k_min -15
_diffrn_reflns_limit_l_max 17
_diffrn_reflns_limit_l_min -17
_diffrn_reflns_number 49019
_diffrn_reflns_point_group_measured_fraction_full 0.999
_diffrn_reflns_point_group_measured_fraction_max 0.999
_diffrn_reflns_theta_full 30.084
_diffrn_reflns_theta_max 30.084
_diffrn_reflns_theta_min 2.460
_diffrn_source 'microfocus sealed X-ray tube'
_diffrn_source_type 'Incoatec I\ms'
_diffrn_standards_number 0
_exptl_absorpt_coefficient_mu 0.288
_exptl_absorpt_correction_T_max 0.8622
_exptl_absorpt_correction_T_min 0.8275
_exptl_absorpt_correction_type multi-scan
_exptl_absorpt_process_details
;
SADABS-2016/2 (Bruker,2016/2) was used for absorption correction.
wR2(int) was 0.1279 before and 0.0557 after correction.
The Ratio of minimum to maximum transmission is 0.9598.
The \l/2 correction factor is Not present.
;
_exptl_crystal_colour colourless
_exptl_crystal_colour_primary colourless
_exptl_crystal_density_diffrn 1.473
_exptl_crystal_description irregular
_exptl_crystal_F_000 632
_exptl_crystal_size_max 0.48
_exptl_crystal_size_mid 0.42
_exptl_crystal_size_min 0.3
_refine_diff_density_max 0.257
_refine_diff_density_min -0.204
_refine_diff_density_rms 0.044
_refine_ls_abs_structure_details
;
 Flack x determined using 1569 quotients [(I+)-(I-)]/[(I+)+(I-)]
 (Parsons, Flack and Wagner, Acta Cryst. B69 (2013) 249-259).
;
_refine_ls_abs_structure_Flack 0.013(13)
_refine_ls_extinction_coef 0.0196(19)
_refine_ls_extinction_expression Fc^*^=kFc[1+0.001xFc^2^\l^3^/sin(2\q)]^-1/4^
_refine_ls_extinction_method 'SHELXL-2017/1 (Sheldrick 2017)'
_refine_ls_goodness_of_fit_ref 1.029
_refine_ls_hydrogen_treatment constr
_refine_ls_matrix_type full
_refine_ls_number_parameters 192
_refine_ls_number_reflns 4021
_refine_ls_number_restraints 0
_refine_ls_restrained_S_all 1.029
_refine_ls_R_factor_all 0.0309
_refine_ls_R_factor_gt 0.0272
_refine_ls_shift/su_max 0.001
_refine_ls_shift/su_mean 0.000
_refine_ls_structure_factor_coef Fsqd
_refine_ls_weighting_details 'w=1/[\s^2^(Fo^2^)+(0.0303P)^2^+0.4545P] where P=(Fo^2^+2Fc^2^)/3'
_refine_ls_weighting_scheme calc
_refine_ls_wR_factor_gt 0.0636
_refine_ls_wR_factor_ref 0.0655
_reflns_Friedel_coverage 0.758
_reflns_Friedel_fraction_full 0.999
_reflns_Friedel_fraction_max 0.999
_reflns_number_gt 3781
_reflns_number_total 4021
_reflns_threshold_expression 'I > 2\s(I)'
_cod_data_source_file d0sc02806a2.cif
_cod_data_source_block ecv1_130
_cod_database_code 1558480
_shelx_shelxl_version_number 2017/1
_shelx_space_group_comment
;
The symmetry employed for this shelxl refinement is uniquely defined
by the following loop, which should always be used as a source of
symmetry information in preference to the above space-group names.
They are only intended as comments.
;
_shelx_estimated_absorpt_t_max 0.918
_shelx_estimated_absorpt_t_min 0.874
_olex2_refinement_description
;
1. Fixed Uiso
 At 1.2 times of:
  All C(H) groups, All C(H,H) groups
 At 1.5 times of:
  All C(H,H,H) groups
2.a Ternary CH refined with riding coordinates:
 C2(H2), C3(H3), C6(H6), C7(H7)
2.b Secondary CH2 refined with riding coordinates:
 C1(H1A,H1B)
2.c Aromatic/amide H refined with riding coordinates:
 C8(H8), C9(H9), C12(H12), C14(H14), C15(H15)
2.d Idealised Me refined as rotating group:
 C16(H16A,H16B,H16C)
;
_olex2_submission_special_instructions 'No special instructions were received'

loop_
_space_group_symop_operation_xyz
'x, y, z'
'-x+1/2, -y, z+1/2'
'-x, y+1/2, -z+1/2'
'x+1/2, -y+1/2, -z'

loop_
_atom_site_label
_atom_site_type_symbol
_atom_site_fract_x
_atom_site_fract_y
_atom_site_fract_z
_atom_site_U_iso_or_equiv
_atom_site_adp_type
_atom_site_occupancy
_atom_site_site_symmetry_order
_atom_site_calc_flag
_atom_site_refinement_flags_posn
_atom_site_refinement_flags_adp
_atom_site_refinement_flags_occupancy
_atom_site_disorder_assembly
_atom_site_disorder_group
Cl1 Cl 0.69350(4) 0.80289(4) 0.80188(3) 0.01829(10) Uani 1 1 d . . . . .
O1 O 0.21116(12) 0.49848(11) 0.52796(10) 0.0193(3) Uani 1 1 d . . . . .
O2 O 0.63149(13) 0.48062(12) 0.37982(11) 0.0220(3) Uani 1 1 d . . . . .
O3 O 0.41046(14) 0.74926(11) 0.46795(10) 0.0172(3) Uani 1 1 d . . . . .
N1 N 0.43246(14) 0.50518(12) 0.47118(11) 0.0136(3) Uani 1 1 d . . . . .
C1 C 0.28625(19) 0.24816(17) 0.24412(14) 0.0216(4) Uani 1 1 d . . . . .
H1A H 0.271536 0.160495 0.227520 0.026 Uiso 1 1 calc R . . . .
H1B H 0.255352 0.300300 0.185113 0.026 Uiso 1 1 calc R . . . .
C2 C 0.22447(18) 0.28632(16) 0.35078(14) 0.0185(3) Uani 1 1 d . . . . .
H2 H 0.124725 0.273254 0.358606 0.022 Uiso 1 1 calc R . . . .
C3 C 0.27342(17) 0.42265(15) 0.35316(13) 0.0160(3) Uani 1 1 d . . . . .
H3 H 0.212216 0.475391 0.309830 0.019 Uiso 1 1 calc R . . . .
C4 C 0.29462(17) 0.47866(14) 0.46059(13) 0.0144(3) Uani 1 1 d . . . . .
C5 C 0.51002(18) 0.46891(14) 0.38438(13) 0.0154(3) Uani 1 1 d . . . . .
C6 C 0.41551(17) 0.41606(14) 0.30326(14) 0.0158(3) Uani 1 1 d . . . . .
H6 H 0.418772 0.465423 0.237079 0.019 Uiso 1 1 calc R . . . .
C7 C 0.43299(18) 0.27626(15) 0.27848(13) 0.0169(3) Uani 1 1 d . . . . .
H7 H 0.505622 0.254649 0.226921 0.020 Uiso 1 1 calc R . . . .
C8 C 0.43752(18) 0.20927(15) 0.38315(13) 0.0173(3) Uani 1 1 d . . . . .
H8 H 0.514652 0.170673 0.413119 0.021 Uiso 1 1 calc R . . . .
C9 C 0.31412(19) 0.21424(14) 0.42550(13) 0.0176(3) Uani 1 1 d . . . . .
H9 H 0.287203 0.179099 0.490551 0.021 Uiso 1 1 calc R . . . .
C10 C 0.48858(17) 0.57467(15) 0.55574(13) 0.0134(3) Uani 1 1 d . . . . .
C11 C 0.47970(15) 0.70286(16) 0.55041(12) 0.0131(3) Uani 1 1 d . . . . .
C12 C 0.54222(16) 0.77338(14) 0.62806(13) 0.0136(3) Uani 1 1 d . . . . .
H12 H 0.538468 0.860372 0.625782 0.016 Uiso 1 1 calc R . . . .
C13 C 0.60987(16) 0.71358(14) 0.70854(13) 0.0135(3) Uani 1 1 d . . . . .
C14 C 0.61661(17) 0.58722(15) 0.71704(13) 0.0157(3) Uani 1 1 d . . . . .
H14 H 0.661377 0.549012 0.774448 0.019 Uiso 1 1 calc R . . . .
C15 C 0.55511(17) 0.51810(14) 0.63802(13) 0.0155(3) Uani 1 1 d . . . . .
H15 H 0.559048 0.431143 0.640847 0.019 Uiso 1 1 calc R . . . .
C16 C 0.39331(19) 0.87990(15) 0.46383(15) 0.0186(3) Uani 1 1 d . . . . .
H16A H 0.344665 0.902087 0.399439 0.028 Uiso 1 1 calc GR . . . .
H16B H 0.482324 0.919667 0.464123 0.028 Uiso 1 1 calc GR . . . .
H16C H 0.341242 0.907110 0.525121 0.028 Uiso 1 1 calc GR . . . .

loop_
_atom_site_aniso_label
_atom_site_aniso_U_11
_atom_site_aniso_U_22
_atom_site_aniso_U_33
_atom_site_aniso_U_23
_atom_site_aniso_U_13
_atom_site_aniso_U_12
Cl1 0.02119(19) 0.01818(17) 0.01550(17) -0.00260(15) -0.00530(16) -0.00008(16)
O1 0.0136(6) 0.0193(6) 0.0249(6) -0.0017(5) 0.0017(5) 0.0009(5)
O2 0.0163(6) 0.0241(7) 0.0255(7) -0.0056(5) 0.0052(5) -0.0042(5)
O3 0.0209(6) 0.0140(5) 0.0167(6) 0.0006(4) -0.0062(5) -0.0002(5)
N1 0.0118(6) 0.0119(6) 0.0172(6) -0.0031(5) 0.0008(5) -0.0017(5)
C1 0.0255(9) 0.0188(8) 0.0206(8) -0.0046(6) -0.0062(7) -0.0018(7)
C2 0.0166(8) 0.0162(8) 0.0227(8) -0.0032(6) -0.0047(6) -0.0032(6)
C3 0.0156(8) 0.0137(7) 0.0189(8) 0.0001(6) -0.0041(6) 0.0008(6)
C4 0.0127(7) 0.0102(6) 0.0204(7) 0.0007(5) -0.0020(6) 0.0008(6)
C5 0.0185(8) 0.0104(7) 0.0173(8) 0.0000(6) 0.0025(6) -0.0017(6)
C6 0.0194(8) 0.0136(7) 0.0144(7) 0.0014(6) -0.0007(7) -0.0013(6)
C7 0.0210(8) 0.0151(7) 0.0148(7) -0.0033(6) -0.0005(6) -0.0005(6)
C8 0.0225(8) 0.0111(7) 0.0182(7) -0.0010(6) -0.0036(6) 0.0020(6)
C9 0.0249(8) 0.0102(7) 0.0179(7) 0.0002(6) -0.0019(7) -0.0032(6)
C10 0.0110(7) 0.0131(7) 0.0161(8) -0.0030(6) 0.0014(6) -0.0014(6)
C11 0.0112(7) 0.0144(7) 0.0135(7) 0.0008(6) 0.0009(5) -0.0001(6)
C12 0.0133(7) 0.0120(7) 0.0154(7) 0.0001(5) -0.0001(6) -0.0004(5)
C13 0.0117(6) 0.0156(7) 0.0131(7) -0.0020(6) 0.0001(6) -0.0010(6)
C14 0.0146(8) 0.0160(7) 0.0166(8) 0.0016(6) -0.0009(6) 0.0015(6)
C15 0.0143(7) 0.0114(7) 0.0207(8) 0.0010(6) 0.0015(6) 0.0002(6)
C16 0.0199(8) 0.0129(7) 0.0230(8) 0.0017(6) -0.0060(7) 0.0020(6)

loop_
_atom_type_symbol
_atom_type_description
_atom_type_scat_dispersion_real
_atom_type_scat_dispersion_imag
_atom_type_scat_source
C C 0.0033 0.0016 'International Tables Vol C Tables 4.2.6.8 and 6.1.1.4'
H H 0.0000 0.0000 'International Tables Vol C Tables 4.2.6.8 and 6.1.1.4'
Cl Cl 0.1484 0.1585 'International Tables Vol C Tables 4.2.6.8 and 6.1.1.4'
N N 0.0061 0.0033 'International Tables Vol C Tables 4.2.6.8 and 6.1.1.4'
O O 0.0106 0.0060 'International Tables Vol C Tables 4.2.6.8 and 6.1.1.4'

loop_
_geom_angle_atom_site_label_1
_geom_angle_atom_site_label_2
_geom_angle_atom_site_label_3
_geom_angle
_geom_angle_site_symmetry_1
_geom_angle_site_symmetry_3
_geom_angle_publ_flag
C11 O3 C16 117.38(14) . . ?
C4 N1 C5 113.44(13) . . ?
C4 N1 C10 124.07(13) . . ?
C5 N1 C10 122.12(14) . . ?
H1A C1 H1B 110.4 . . ?
C2 C1 H1A 112.9 . . ?
C2 C1 H1B 112.9 . . ?
C7 C1 H1A 112.9 . . ?
C7 C1 H1B 112.9 . . ?
C7 C1 C2 93.92(13) . . ?
C1 C2 H2 116.0 . . ?
C1 C2 C3 98.70(14) . . ?
C3 C2 H2 116.0 . . ?
C9 C2 C1 100.39(14) . . ?
C9 C2 H2 116.0 . . ?
C9 C2 C3 107.46(13) . . ?
C2 C3 H3 110.5 . . ?
C4 C3 C2 116.40(14) . . ?
C4 C3 H3 110.5 . . ?
C4 C3 C6 105.38(14) . . ?
C6 C3 C2 103.23(13) . . ?
C6 C3 H3 110.5 . . ?
O1 C4 N1 123.95(15) . . ?
O1 C4 C3 128.26(15) . . ?
N1 C4 C3 107.79(14) . . ?
O2 C5 N1 123.43(16) . . ?
O2 C5 C6 128.53(16) . . ?
N1 C5 C6 108.04(14) . . ?
C3 C6 H6 110.5 . . ?
C3 C6 C7 103.21(13) . . ?
C5 C6 C3 105.29(14) . . ?
C5 C6 H6 110.5 . . ?
C5 C6 C7 116.25(14) . . ?
C7 C6 H6 110.5 . . ?
C1 C7 C6 98.44(14) . . ?
C1 C7 H7 116.1 . . ?
C6 C7 H7 116.1 . . ?
C8 C7 C1 100.38(14) . . ?
C8 C7 C6 107.14(13) . . ?
C8 C7 H7 116.1 . . ?
C7 C8 H8 126.0 . . ?
C9 C8 C7 107.92(15) . . ?
C9 C8 H8 126.0 . . ?
C2 C9 H9 126.3 . . ?
C8 C9 C2 107.50(15) . . ?
C8 C9 H9 126.3 . . ?
C11 C10 N1 117.93(14) . . ?
C15 C10 N1 121.22(14) . . ?
C15 C10 C11 120.78(15) . . ?
O3 C11 C10 116.28(14) . . ?
O3 C11 C12 124.54(15) . . ?
C12 C11 C10 119.17(14) . . ?
C11 C12 H12 120.8 . . ?
C13 C12 C11 118.47(14) . . ?
C13 C12 H12 120.8 . . ?
C12 C13 Cl1 117.93(12) . . ?
C14 C13 Cl1 118.70(13) . . ?
C14 C13 C12 123.35(15) . . ?
C13 C14 H14 121.3 . . ?
C13 C14 C15 117.43(15) . . ?
C15 C14 H14 121.3 . . ?
C10 C15 C14 120.76(15) . . ?
C10 C15 H15 119.6 . . ?
C14 C15 H15 119.6 . . ?
O3 C16 H16A 109.5 . . ?
O3 C16 H16B 109.5 . . ?
O3 C16 H16C 109.5 . . ?
H16A C16 H16B 109.5 . . ?
H16A C16 H16C 109.5 . . ?
H16B C16 H16C 109.5 . . ?

loop_
_geom_bond_atom_site_label_1
_geom_bond_atom_site_label_2
_geom_bond_distance
_geom_bond_site_symmetry_2
_geom_bond_publ_flag
Cl1 C13 1.7439(16) . ?
O1 C4 1.208(2) . ?
O2 C5 1.207(2) . ?
O3 C11 1.351(2) . ?
O3 C16 1.436(2) . ?
N1 C4 1.398(2) . ?
N1 C5 1.401(2) . ?
N1 C10 1.428(2) . ?
C1 H1A 0.9900 . ?
C1 H1B 0.9900 . ?
C1 C2 1.545(3) . ?
C1 C7 1.544(3) . ?
C2 H2 1.0000 . ?
C2 C3 1.564(2) . ?
C2 C9 1.518(2) . ?
C3 H3 1.0000 . ?
C3 C4 1.512(2) . ?
C3 C6 1.541(2) . ?
C5 C6 1.506(2) . ?
C6 H6 1.0000 . ?
C6 C7 1.567(2) . ?
C7 H7 1.0000 . ?
C7 C8 1.520(2) . ?
C8 H8 0.9500 . ?
C8 C9 1.333(3) . ?
C9 H9 0.9500 . ?
C10 C11 1.403(2) . ?
C10 C15 1.381(2) . ?
C11 C12 1.396(2) . ?
C12 H12 0.9500 . ?
C12 C13 1.386(2) . ?
C13 C14 1.384(2) . ?
C14 H14 0.9500 . ?
C14 C15 1.396(2) . ?
C15 H15 0.9500 . ?
C16 H16A 0.9800 . ?
C16 H16B 0.9800 . ?
C16 H16C 0.9800 . ?

loop_
_geom_torsion_atom_site_label_1
_geom_torsion_atom_site_label_2
_geom_torsion_atom_site_label_3
_geom_torsion_atom_site_label_4
_geom_torsion
_geom_torsion_site_symmetry_1
_geom_torsion_site_symmetry_2
_geom_torsion_site_symmetry_3
_geom_torsion_site_symmetry_4
_geom_torsion_publ_flag
Cl1 C13 C14 C15 -176.52(12) . . . . ?
O2 C5 C6 C3 178.96(17) . . . . ?
O2 C5 C6 C7 65.4(2) . . . . ?
O3 C11 C12 C13 179.90(15) . . . . ?
N1 C5 C6 C3 -1.22(17) . . . . ?
N1 C5 C6 C7 -114.73(16) . . . . ?
N1 C10 C11 O3 4.1(2) . . . . ?
N1 C10 C11 C12 -175.41(14) . . . . ?
N1 C10 C15 C14 176.14(15) . . . . ?
C1 C2 C3 C4 -151.92(14) . . . . ?
C1 C2 C3 C6 -37.03(15) . . . . ?
C1 C2 C9 C8 33.65(17) . . . . ?
C1 C7 C8 C9 -32.37(17) . . . . ?
C2 C1 C7 C6 -60.06(15) . . . . ?
C2 C1 C7 C8 49.22(14) . . . . ?
C2 C3 C4 O1 -64.6(2) . . . . ?
C2 C3 C4 N1 115.24(15) . . . . ?
C2 C3 C6 C5 -122.78(14) . . . . ?
C2 C3 C6 C7 -0.42(16) . . . . ?
C3 C2 C9 C8 -69.00(17) . . . . ?
C3 C6 C7 C1 37.73(16) . . . . ?
C3 C6 C7 C8 -65.95(17) . . . . ?
C4 N1 C5 O2 -177.79(16) . . . . ?
C4 N1 C5 C6 2.38(18) . . . . ?
C4 N1 C10 C11 -80.4(2) . . . . ?
C4 N1 C10 C15 102.49(19) . . . . ?
C4 C3 C6 C5 -0.20(16) . . . . ?
C4 C3 C6 C7 122.15(14) . . . . ?
C5 N1 C4 O1 177.30(15) . . . . ?
C5 N1 C4 C3 -2.51(18) . . . . ?
C5 N1 C10 C11 92.18(19) . . . . ?
C5 N1 C10 C15 -84.9(2) . . . . ?
C5 C6 C7 C1 152.43(15) . . . . ?
C5 C6 C7 C8 48.75(19) . . . . ?
C6 C3 C4 O1 -178.23(16) . . . . ?
C6 C3 C4 N1 1.56(16) . . . . ?
C6 C7 C8 C9 69.91(17) . . . . ?
C7 C1 C2 C3 59.91(14) . . . . ?
C7 C1 C2 C9 -49.77(15) . . . . ?
C7 C8 C9 C2 -0.79(18) . . . . ?
C9 C2 C3 C4 -48.1(2) . . . . ?
C9 C2 C3 C6 66.83(17) . . . . ?
C10 N1 C4 O1 -9.5(2) . . . . ?
C10 N1 C4 C3 170.67(14) . . . . ?
C10 N1 C5 O2 8.9(3) . . . . ?
C10 N1 C5 C6 -170.95(14) . . . . ?
C10 C11 C12 C13 -0.7(2) . . . . ?
C11 C10 C15 C14 -0.9(2) . . . . ?
C11 C12 C13 Cl1 177.35(12) . . . . ?
C11 C12 C13 C14 -1.2(2) . . . . ?
C12 C13 C14 C15 2.0(3) . . . . ?
C13 C14 C15 C10 -1.0(2) . . . . ?
C15 C10 C11 O3 -178.83(15) . . . . ?
C15 C10 C11 C12 1.7(2) . . . . ?
C16 O3 C11 C10 176.56(15) . . . . ?
C16 O3 C11 C12 -4.0(2) . . . . ?
